data_1574651
loop_
_publ_author_name
'Zhang, Chonghe'
'Dabringhaus, Philipp'
'Tra, Bi Youan E.'
'Gilliard, Robert J.'
'Cummins, Christopher C.'

_publ_section_title
;
 Hexamethylbenzene elimination enables the generation of transient,
 sterically unhindered multiply bonded boron species
;
_journal_issue 26
_journal_name_full 'Chemical Science'
_journal_page_first 11841
_journal_page_last 11848
_journal_paper_doi 10.1039/D5SC02645H
_journal_volume 16
_journal_year 2025
_chemical_formula_moiety 'C18 H15 B N4'
_chemical_formula_sum 'C18 H15 B N4'
_chemical_formula_weight 298.15
_space_group_crystal_system monoclinic
_space_group_IT_number 14
_space_group_name_Hall '-P 2yn'
_space_group_name_H-M_alt 'P 1 21/n 1'
_atom_sites_solution_hydrogens geom
_audit_creation_date 2023-10-01
_audit_creation_method
;
Olex2 1.5
(compiled 2023.08.24 svn.re1ec1418 for OlexSys, GUI svn.r6817)
;
_audit_update_record
;
2025-01-10 deposited with the CCDC.	2025-05-19 downloaded from the CCDC.
;
_cell_angle_alpha 90
_cell_angle_beta 94.763(3)
_cell_angle_gamma 90
_cell_formula_units_Z 4
_cell_length_a 5.7579(4)
_cell_length_b 15.6788(11)
_cell_length_c 16.3799(11)
_cell_measurement_reflns_used 9371
_cell_measurement_temperature 100.00
_cell_measurement_theta_max 30.805
_cell_measurement_theta_min 2.813
_cell_volume 1473.62(18)
_computing_cell_refinement 'SAINT V8.40B (?, 2016)'
_computing_data_reduction 'SAINT V8.40B (?, 2016)'
_computing_molecular_graphics 'Olex2 1.5 (Dolomanov et al., 2009)'
_computing_publication_material 'Olex2 1.5 (Dolomanov et al., 2009)'
_computing_structure_refinement 'XL  (Sheldrick, 2008)'
_diffrn_ambient_temperature 100.00
_diffrn_measured_fraction_theta_full 1.000
_diffrn_measured_fraction_theta_max 1.000
_diffrn_measurement_device_type 'Bruker APEX-II CCD'
_diffrn_measurement_method '\f and \w scans'
_diffrn_radiation_type MoK\a
_diffrn_radiation_wavelength 0.71073
_diffrn_reflns_av_R_equivalents 0.0595
_diffrn_reflns_av_unetI/netI 0.0318
_diffrn_reflns_Laue_measured_fraction_full 1.000
_diffrn_reflns_Laue_measured_fraction_max 1.000
_diffrn_reflns_limit_h_max 7
_diffrn_reflns_limit_h_min -7
_diffrn_reflns_limit_k_max 20
_diffrn_reflns_limit_k_min -20
_diffrn_reflns_limit_l_max 21
_diffrn_reflns_limit_l_min -21
_diffrn_reflns_number 34337
_diffrn_reflns_point_group_measured_fraction_full 1.000
_diffrn_reflns_point_group_measured_fraction_max 1.000
_diffrn_reflns_theta_full 25.242
_diffrn_reflns_theta_max 27.876
_diffrn_reflns_theta_min 1.801
_diffrn_source_current 1.4
_diffrn_source_power 0.07
_diffrn_source_voltage 50.0
_diffrn_standards_number 0
_exptl_absorpt_coefficient_mu 0.082
_exptl_absorpt_correction_T_max 0.7462
_exptl_absorpt_correction_T_min 0.6831
_exptl_absorpt_correction_type multi-scan
_exptl_absorpt_process_details
;
SADABS-2016/2 (Bruker,2016/2) was used for absorption correction.
wR2(int) was 0.1422 before and 0.0622 after correction.
The Ratio of minimum to maximum transmission is 0.9154.
The \l/2 correction factor is Not present.
;
_exptl_crystal_colour colourless
_exptl_crystal_colour_primary colourless
_exptl_crystal_density_diffrn 1.344
_exptl_crystal_description needle
_exptl_crystal_F_000 624
_exptl_crystal_size_max 0.087
_exptl_crystal_size_mid 0.016
_exptl_crystal_size_min 0.008
_refine_diff_density_max 0.212
_refine_diff_density_min -0.229
_refine_diff_density_rms 0.051
_refine_ls_extinction_method none
_refine_ls_goodness_of_fit_ref 1.050
_refine_ls_hydrogen_treatment constr
_refine_ls_matrix_type full
_refine_ls_number_parameters 208
_refine_ls_number_reflns 3526
_refine_ls_number_restraints 0
_refine_ls_restrained_S_all 1.050
_refine_ls_R_factor_all 0.0722
_refine_ls_R_factor_gt 0.0469
_refine_ls_shift/su_max 0.000
_refine_ls_shift/su_mean 0.000
_refine_ls_structure_factor_coef Fsqd
_refine_ls_weighting_details 'w=1/[\s^2^(Fo^2^)+(0.0364P)^2^+0.9955P] where P=(Fo^2^+2Fc^2^)/3'
_refine_ls_weighting_scheme calc
_refine_ls_wR_factor_gt 0.0996
_refine_ls_wR_factor_ref 0.1141
_reflns_Friedel_coverage 0.000
_reflns_number_gt 2591
_reflns_number_total 3526
_reflns_threshold_expression 'I > 2\s(I)'
_cod_data_source_file d5sc02645h3.cif
_cod_data_source_block 10
_cod_depositor_comments 'Adding full bibliography for 1574650--1574657.cif.'
_cod_database_code 1574651
_shelx_shelxl_version_number 2019/1
_shelx_space_group_comment
;
The symmetry employed for this shelxl refinement is uniquely defined
by the following loop, which should always be used as a source of
symmetry information in preference to the above space-group names.
They are only intended as comments.
;
_shelx_estimated_absorpt_t_max 0.999
_shelx_estimated_absorpt_t_min 0.993
_olex2_refinement_description
;
1. Fixed Uiso
 At 1.2 times of:
  All C(H) groups
2.a Aromatic/amide H refined with riding coordinates:
 C14(H14), C8(H8), C12(H12), C6(H6), C18(H18), C9(H9), C15(H15), C11(H11),
 C16(H16), C10(H10), C2(H2), C4(H4), C17(H17), C5(H5), C3(H3)
;
_olex2_submission_special_instructions 'No special instructions were received'

loop_
_space_group_symop_operation_xyz
'x, y, z'
'-x+1/2, y+1/2, -z+1/2'
'-x, -y, -z'
'x-1/2, -y-1/2, z-1/2'

loop_
_atom_site_label
_atom_site_type_symbol
_atom_site_fract_x
_atom_site_fract_y
_atom_site_fract_z
_atom_site_U_iso_or_equiv
_atom_site_adp_type
_atom_site_occupancy
_atom_site_site_symmetry_order
_atom_site_calc_flag
_atom_site_refinement_flags_posn
_atom_site_refinement_flags_adp
_atom_site_refinement_flags_occupancy
_atom_site_disorder_assembly
_atom_site_disorder_group
N4 N 0.5548(2) 0.73977(9) 0.30200(8) 0.0225(3) Uani 1 1 d . . . . .
N1 N 0.2901(2) 0.81137(9) 0.36321(8) 0.0226(3) Uani 1 1 d . . . . .
N3 N 0.4820(2) 0.80921(9) 0.25461(8) 0.0239(3) Uani 1 1 d . . . . .
N2 N 0.3275(2) 0.85068(9) 0.28957(8) 0.0245(3) Uani 1 1 d . . . . .
C13 C 0.7315(3) 0.68719(11) 0.27237(9) 0.0222(3) Uani 1 1 d . . . . .
C7 C 0.1246(3) 0.85023(11) 0.41177(10) 0.0220(3) Uani 1 1 d . . . . .
C1 C 0.4646(3) 0.67793(11) 0.45097(9) 0.0227(3) Uani 1 1 d . . . . .
C14 C 0.8864(3) 0.71932(11) 0.21915(10) 0.0247(4) Uani 1 1 d . . . . .
H14 H 0.873136 0.776652 0.200570 0.030 Uiso 1 1 calc R U . . .
C8 C 0.1626(3) 0.84630(11) 0.49704(10) 0.0240(4) Uani 1 1 d . . . . .
H8 H 0.299387 0.820108 0.522018 0.029 Uiso 1 1 calc R U . . .
C12 C -0.0722(3) 0.89036(11) 0.37525(10) 0.0241(4) Uani 1 1 d . . . . .
H12 H -0.095724 0.894154 0.317267 0.029 Uiso 1 1 calc R U . . .
C6 C 0.6736(3) 0.68113(11) 0.50136(10) 0.0254(4) Uani 1 1 d . . . . .
H6 H 0.797890 0.715811 0.485894 0.030 Uiso 1 1 calc R U . . .
C18 C 0.7496(3) 0.60261(11) 0.29821(10) 0.0259(4) Uani 1 1 d . . . . .
H18 H 0.642013 0.580345 0.333661 0.031 Uiso 1 1 calc R U . . .
C9 C -0.0016(3) 0.88111(11) 0.54494(10) 0.0255(4) Uani 1 1 d . . . . .
H9 H 0.022794 0.878377 0.602954 0.031 Uiso 1 1 calc R U . . .
C15 C 1.0604(3) 0.66685(12) 0.19346(10) 0.0267(4) Uani 1 1 d . . . . .
H15 H 1.166248 0.688693 0.157160 0.032 Uiso 1 1 calc R U . . .
C11 C -0.2342(3) 0.92486(11) 0.42384(10) 0.0255(4) Uani 1 1 d . . . . .
H11 H -0.369320 0.952212 0.398943 0.031 Uiso 1 1 calc R U . . .
C16 C 1.0818(3) 0.58324(12) 0.21996(10) 0.0276(4) Uani 1 1 d . . . . .
H16 H 1.202948 0.548126 0.202649 0.033 Uiso 1 1 calc R U . . .
C10 C -0.2007(3) 0.91977(11) 0.50873(10) 0.0260(4) Uani 1 1 d . . . . .
H10 H -0.313634 0.942667 0.541744 0.031 Uiso 1 1 calc R U . . .
C2 C 0.2865(3) 0.62476(11) 0.47438(10) 0.0257(4) Uani 1 1 d . . . . .
H2 H 0.144138 0.621168 0.440827 0.031 Uiso 1 1 calc R U . . .
C4 C 0.5222(3) 0.58299(12) 0.59606(10) 0.0283(4) Uani 1 1 d . . . . .
H4 H 0.540704 0.551666 0.645828 0.034 Uiso 1 1 calc R U . . .
C17 C 0.9243(3) 0.55093(12) 0.27227(10) 0.0275(4) Uani 1 1 d . . . . .
H17 H 0.936704 0.493352 0.290175 0.033 Uiso 1 1 calc R U . . .
C5 C 0.7015(3) 0.63453(11) 0.57328(10) 0.0275(4) Uani 1 1 d . . . . .
H5 H 0.843527 0.637868 0.607036 0.033 Uiso 1 1 calc R U . . .
C3 C 0.3154(3) 0.57707(12) 0.54620(10) 0.0285(4) Uani 1 1 d . . . . .
H3 H 0.194084 0.540601 0.561089 0.034 Uiso 1 1 calc R U . . .
B1 B 0.4356(3) 0.73814(13) 0.37532(11) 0.0225(4) Uani 1 1 d . . . . .

loop_
_atom_site_aniso_label
_atom_site_aniso_U_11
_atom_site_aniso_U_22
_atom_site_aniso_U_33
_atom_site_aniso_U_23
_atom_site_aniso_U_13
_atom_site_aniso_U_12
N4 0.0229(7) 0.0283(7) 0.0166(6) 0.0019(5) 0.0031(5) -0.0004(6)
N1 0.0224(7) 0.0297(8) 0.0160(6) 0.0019(6) 0.0041(5) -0.0009(6)
N3 0.0235(7) 0.0301(8) 0.0185(6) 0.0023(6) 0.0030(5) -0.0002(6)
N2 0.0248(7) 0.0320(8) 0.0172(6) 0.0015(6) 0.0048(6) -0.0009(6)
C13 0.0212(8) 0.0301(9) 0.0155(7) -0.0011(6) 0.0023(6) 0.0000(7)
C7 0.0200(8) 0.0263(8) 0.0205(7) -0.0006(6) 0.0054(6) -0.0012(7)
C1 0.0239(8) 0.0277(8) 0.0173(7) -0.0008(6) 0.0066(6) 0.0030(7)
C14 0.0260(9) 0.0291(9) 0.0195(7) -0.0009(7) 0.0050(6) -0.0025(7)
C8 0.0228(8) 0.0284(9) 0.0212(8) 0.0008(7) 0.0042(6) -0.0011(7)
C12 0.0232(8) 0.0280(9) 0.0212(8) -0.0005(7) 0.0021(6) -0.0009(7)
C6 0.0242(9) 0.0305(9) 0.0220(8) -0.0021(7) 0.0058(7) -0.0014(7)
C18 0.0277(9) 0.0316(9) 0.0190(7) 0.0009(7) 0.0059(7) -0.0014(7)
C9 0.0283(9) 0.0289(9) 0.0201(8) -0.0003(7) 0.0062(7) -0.0023(7)
C15 0.0250(9) 0.0361(10) 0.0200(8) -0.0044(7) 0.0072(6) -0.0047(7)
C11 0.0214(8) 0.0284(9) 0.0266(8) -0.0014(7) 0.0022(7) -0.0001(7)
C16 0.0256(9) 0.0367(10) 0.0208(8) -0.0048(7) 0.0041(7) 0.0036(8)
C10 0.0237(8) 0.0294(9) 0.0262(8) -0.0025(7) 0.0096(7) -0.0009(7)
C2 0.0229(8) 0.0332(9) 0.0214(8) -0.0007(7) 0.0043(6) -0.0008(7)
C4 0.0386(10) 0.0300(9) 0.0167(7) 0.0012(7) 0.0046(7) 0.0024(8)
C17 0.0323(10) 0.0300(9) 0.0206(8) -0.0007(7) 0.0045(7) 0.0024(7)
C5 0.0281(9) 0.0334(10) 0.0207(8) -0.0027(7) -0.0003(7) 0.0028(7)
C3 0.0312(9) 0.0306(9) 0.0249(8) 0.0024(7) 0.0101(7) -0.0029(8)
B1 0.0206(9) 0.0302(10) 0.0169(8) -0.0007(7) 0.0032(7) -0.0022(8)

loop_
_atom_type_symbol
_atom_type_description
_atom_type_scat_dispersion_real
_atom_type_scat_dispersion_imag
_atom_type_scat_source
C C 0.0033 0.0016 'International Tables Vol C Tables 4.2.6.8 and 6.1.1.4'
H H 0.0000 0.0000 'International Tables Vol C Tables 4.2.6.8 and 6.1.1.4'
B B 0.0013 0.0007 'International Tables Vol C Tables 4.2.6.8 and 6.1.1.4'
N N 0.0061 0.0033 'International Tables Vol C Tables 4.2.6.8 and 6.1.1.4'

loop_
_geom_angle_atom_site_label_1
_geom_angle_atom_site_label_2
_geom_angle_atom_site_label_3
_geom_angle
_geom_angle_site_symmetry_1
_geom_angle_site_symmetry_3
_geom_angle_publ_flag
N3 N4 C13 117.14(12) . . ?
N3 N4 B1 109.93(14) . . ?
C13 N4 B1 132.89(15) . . ?
N2 N1 C7 116.99(13) . . ?
N2 N1 B1 110.32(13) . . ?
B1 N1 C7 132.68(14) . . ?
N2 N3 N4 109.87(13) . . ?
N3 N2 N1 109.16(13) . . ?
C14 C13 N4 121.08(15) . . ?
C14 C13 C18 119.94(16) . . ?
C18 C13 N4 118.97(14) . . ?
C8 C7 N1 118.79(15) . . ?
C12 C7 N1 120.83(14) . . ?
C12 C7 C8 120.38(15) . . ?
C6 C1 B1 118.52(15) . . ?
C2 C1 C6 118.19(15) . . ?
C2 C1 B1 123.15(16) . . ?
C13 C14 H14 120.3 . . ?
C15 C14 C13 119.42(16) . . ?
C15 C14 H14 120.3 . . ?
C7 C8 H8 120.3 . . ?
C9 C8 C7 119.31(16) . . ?
C9 C8 H8 120.3 . . ?
C7 C12 H12 120.2 . . ?
C11 C12 C7 119.61(15) . . ?
C11 C12 H12 120.2 . . ?
C1 C6 H6 119.5 . . ?
C5 C6 C1 121.03(16) . . ?
C5 C6 H6 119.5 . . ?
C13 C18 H18 120.0 . . ?
C17 C18 C13 120.08(16) . . ?
C17 C18 H18 120.0 . . ?
C8 C9 H9 119.7 . . ?
C10 C9 C8 120.52(16) . . ?
C10 C9 H9 119.7 . . ?
C14 C15 H15 119.5 . . ?
C16 C15 C14 120.96(16) . . ?
C16 C15 H15 119.5 . . ?
C12 C11 H11 119.7 . . ?
C12 C11 C10 120.53(16) . . ?
C10 C11 H11 119.7 . . ?
C15 C16 H16 120.3 . . ?
C15 C16 C17 119.45(16) . . ?
C17 C16 H16 120.3 . . ?
C9 C10 C11 119.63(15) . . ?
C9 C10 H10 120.2 . . ?
C11 C10 H10 120.2 . . ?
C1 C2 H2 119.6 . . ?
C3 C2 C1 120.84(16) . . ?
C3 C2 H2 119.6 . . ?
C5 C4 H4 120.0 . . ?
C5 C4 C3 120.09(16) . . ?
C3 C4 H4 120.0 . . ?
C18 C17 C16 120.14(17) . . ?
C18 C17 H17 119.9 . . ?
C16 C17 H17 119.9 . . ?
C6 C5 C4 120.03(16) . . ?
C6 C5 H5 120.0 . . ?
C4 C5 H5 120.0 . . ?
C2 C3 H3 120.1 . . ?
C4 C3 C2 119.80(16) . . ?
C4 C3 H3 120.1 . . ?
N4 B1 C1 130.64(16) . . ?
N1 B1 N4 100.72(14) . . ?
N1 B1 C1 128.53(15) . . ?

loop_
_geom_bond_atom_site_label_1
_geom_bond_atom_site_label_2
_geom_bond_distance
_geom_bond_site_symmetry_2
_geom_bond_publ_flag
N4 N3 1.3818(19) . ?
N4 C13 1.426(2) . ?
N4 B1 1.432(2) . ?
N1 N2 1.3871(18) . ?
N1 C7 1.428(2) . ?
N1 B1 1.425(2) . ?
N3 N2 1.2755(19) . ?
C13 C14 1.392(2) . ?
C13 C18 1.393(2) . ?
C7 C8 1.397(2) . ?
C7 C12 1.387(2) . ?
C1 C6 1.402(2) . ?
C1 C2 1.400(2) . ?
C1 B1 1.556(2) . ?
C14 H14 0.9500 . ?
C14 C15 1.388(2) . ?
C8 H8 0.9500 . ?
C8 C9 1.390(2) . ?
C12 H12 0.9500 . ?
C12 C11 1.386(2) . ?
C6 H6 0.9500 . ?
C6 C5 1.384(2) . ?
C18 H18 0.9500 . ?
C18 C17 1.386(2) . ?
C9 H9 0.9500 . ?
C9 C10 1.386(2) . ?
C15 H15 0.9500 . ?
C15 C16 1.383(3) . ?
C11 H11 0.9500 . ?
C11 C10 1.390(2) . ?
C16 H16 0.9500 . ?
C16 C17 1.394(2) . ?
C10 H10 0.9500 . ?
C2 H2 0.9500 . ?
C2 C3 1.392(2) . ?
C4 H4 0.9500 . ?
C4 C5 1.386(3) . ?
C4 C3 1.390(3) . ?
C17 H17 0.9500 . ?
C5 H5 0.9500 . ?
C3 H3 0.9500 . ?

loop_
_geom_torsion_atom_site_label_1
_geom_torsion_atom_site_label_2
_geom_torsion_atom_site_label_3
_geom_torsion_atom_site_label_4
_geom_torsion
_geom_torsion_site_symmetry_1
_geom_torsion_site_symmetry_2
_geom_torsion_site_symmetry_3
_geom_torsion_site_symmetry_4
_geom_torsion_publ_flag
N4 N3 N2 N1 0.62(18) . . . . ?
N4 C13 C14 C15 178.16(15) . . . . ?
N4 C13 C18 C17 -178.04(15) . . . . ?
N1 C7 C8 C9 -177.63(15) . . . . ?
N1 C7 C12 C11 177.69(15) . . . . ?
N3 N4 C13 C14 24.7(2) . . . . ?
N3 N4 C13 C18 -155.97(15) . . . . ?
N3 N4 B1 N1 0.85(17) . . . . ?
N3 N4 B1 C1 -175.40(17) . . . . ?
N2 N1 C7 C8 -146.02(15) . . . . ?
N2 N1 C7 C12 34.7(2) . . . . ?
N2 N1 B1 N4 -0.49(17) . . . . ?
N2 N1 B1 C1 175.87(17) . . . . ?
C13 N4 N3 N2 -178.84(14) . . . . ?
C13 N4 B1 N1 178.27(16) . . . . ?
C13 N4 B1 C1 2.0(3) . . . . ?
C13 C14 C15 C16 0.0(3) . . . . ?
C13 C18 C17 C16 -0.3(3) . . . . ?
C7 N1 N2 N3 178.87(14) . . . . ?
C7 N1 B1 N4 -179.18(16) . . . . ?
C7 N1 B1 C1 -2.8(3) . . . . ?
C7 C8 C9 C10 -0.3(3) . . . . ?
C7 C12 C11 C10 0.2(3) . . . . ?
C1 C6 C5 C4 0.7(3) . . . . ?
C1 C2 C3 C4 0.9(3) . . . . ?
C14 C13 C18 C17 1.3(2) . . . . ?
C14 C15 C16 C17 0.9(3) . . . . ?
C8 C7 C12 C11 -1.5(3) . . . . ?
C8 C9 C10 C11 -1.0(3) . . . . ?
C12 C7 C8 C9 1.6(3) . . . . ?
C12 C11 C10 C9 1.1(3) . . . . ?
C6 C1 C2 C3 0.7(2) . . . . ?
C6 C1 B1 N4 66.5(3) . . . . ?
C6 C1 B1 N1 -108.8(2) . . . . ?
C18 C13 C14 C15 -1.1(2) . . . . ?
C15 C16 C17 C18 -0.8(3) . . . . ?
C2 C1 C6 C5 -1.4(2) . . . . ?
C2 C1 B1 N4 -117.9(2) . . . . ?
C2 C1 B1 N1 66.8(3) . . . . ?
C5 C4 C3 C2 -1.7(3) . . . . ?
C3 C4 C5 C6 0.9(3) . . . . ?
B1 N4 N3 N2 -0.96(19) . . . . ?
B1 N4 C13 C14 -152.54(18) . . . . ?
B1 N4 C13 C18 26.8(3) . . . . ?
B1 N1 N2 N3 -0.05(18) . . . . ?
B1 N1 C7 C8 32.6(3) . . . . ?
B1 N1 C7 C12 -146.65(18) . . . . ?
B1 C1 C6 C5 174.35(16) . . . . ?
B1 C1 C2 C3 -174.92(16) . . . . ?
